data_7058680
loop_
_publ_author_name
'Zhang, Jichuan'
'Yin, Ping'
'Pan, Guangxing'
'Wang, Zhenyuan'
'Zhang, Jiaheng'
'Mitchell, Lauren A.'
'Parrish, Damon A.'
'Shreeve, Jean&#x2019;ne M.'

_publ_section_title
;
 5-(4-Azidofurazan-3-yl)-1-hydroxytetrazole and its derivatives: from
 green primary to secondary explosives
;
_journal_issue 32
_journal_name_full 'New Journal of Chemistry'
_journal_page_first 12684
_journal_paper_doi 10.1039/C9NJ03306H
_journal_volume 43
_journal_year 2019
_chemical_formula_moiety 'C3 H N9 O2, H2 O'
_chemical_formula_sum 'C3 H3 N9 O3'
_chemical_formula_weight 213.14
_space_group_crystal_system monoclinic
_space_group_IT_number 14
_space_group_name_Hall '-P 2yn'
_space_group_name_H-M_alt 'P 1 21/n 1'
_symmetry_space_group_name_Hall '-P 2yn'
_symmetry_space_group_name_H-M 'P 1 21/n 1'
_atom_sites_solution_hydrogens difmap
_audit_creation_method SHELXL-2014/7
_audit_update_record
;
2019-07-15 deposited with the CCDC.    2019-07-19 downloaded from the CCDC.
;
_cell_angle_alpha 90
_cell_angle_beta 107.909(2)
_cell_angle_gamma 90
_cell_formula_units_Z 4
_cell_length_a 10.0066(6)
_cell_length_b 6.2343(4)
_cell_length_c 13.5638(9)
_cell_measurement_reflns_used 2245
_cell_measurement_temperature 150(2)
_cell_measurement_theta_max 26.40
_cell_measurement_theta_min 3.16
_cell_volume 805.17(9)
_computing_cell_refinement 'Bruker APEX3 v2015.5-2 (Bruker, 2015)'
_computing_data_collection 'Bruker APEX3 v2015.5-2 (Bruker, 2015)'
_computing_data_reduction
;
Bruker SAINT v8.34A (Bruker, 2013), Bruker XPREP v2014/2 (Bruker, 2014)
;
_computing_molecular_graphics 'Bruker SHELXTL v2014/7 (Bruker, 2014)'
_computing_publication_material 'Bruker SHELXTL v2014/7 (Bruker, 2014)'
_computing_structure_refinement 'SHELXL-2014/7 (Sheldrick, 2014) within WINGX (Farrugia, 2012)'
_computing_structure_solution 'Bruker SHELXTL v2014/7 (Bruker, 2014)'
_diffrn_ambient_temperature 150(2)
_diffrn_measured_fraction_theta_full 0.996
_diffrn_measured_fraction_theta_max 0.995
_diffrn_measurement_device_type 'Bruker SMART APEX II CCD'
_diffrn_measurement_method '\w scans'
_diffrn_radiation_monochromator graphite
_diffrn_radiation_source 'fine focus sealed tube'
_diffrn_radiation_type MoK\a
_diffrn_radiation_wavelength 0.71073
_diffrn_reflns_av_R_equivalents 0.0285
_diffrn_reflns_av_unetI/netI 0.0235
_diffrn_reflns_Laue_measured_fraction_full 0.996
_diffrn_reflns_Laue_measured_fraction_max 0.995
_diffrn_reflns_limit_h_max 12
_diffrn_reflns_limit_h_min -12
_diffrn_reflns_limit_k_max 7
_diffrn_reflns_limit_k_min -7
_diffrn_reflns_limit_l_max 16
_diffrn_reflns_limit_l_min -16
_diffrn_reflns_number 7404
_diffrn_reflns_point_group_measured_fraction_full 0.996
_diffrn_reflns_point_group_measured_fraction_max 0.995
_diffrn_reflns_theta_full 25.242
_diffrn_reflns_theta_max 26.406
_diffrn_reflns_theta_min 3.157
_exptl_absorpt_coefficient_mu 0.154
_exptl_absorpt_correction_T_max 0.7454
_exptl_absorpt_correction_T_min 0.6840
_exptl_absorpt_correction_type multi-scan
_exptl_absorpt_process_details 'SADABS v2014/5 (Bruker, 2008)'
_exptl_crystal_colour colourless
_exptl_crystal_density_diffrn 1.758
_exptl_crystal_description plate
_exptl_crystal_F_000 432
_exptl_crystal_size_max 0.228
_exptl_crystal_size_mid 0.130
_exptl_crystal_size_min 0.047
_refine_diff_density_max 0.248
_refine_diff_density_min -0.195
_refine_diff_density_rms 0.042
_refine_ls_extinction_method none
_refine_ls_goodness_of_fit_ref 1.033
_refine_ls_hydrogen_treatment refxyz
_refine_ls_matrix_type full
_refine_ls_number_parameters 145
_refine_ls_number_reflns 1645
_refine_ls_number_restraints 4
_refine_ls_restrained_S_all 1.041
_refine_ls_R_factor_all 0.0449
_refine_ls_R_factor_gt 0.0298
_refine_ls_shift/su_max 0.000
_refine_ls_shift/su_mean 0.000
_refine_ls_structure_factor_coef Fsqd
_refine_ls_weighting_details 'w=1/[\s^2^(Fo^2^)+(0.0429P)^2^+0.1659P] where P=(Fo^2^+2Fc^2^)/3'
_refine_ls_weighting_scheme calc
_refine_ls_wR_factor_gt 0.0737
_refine_ls_wR_factor_ref 0.0811
_reflns_Friedel_coverage 0.000
_reflns_number_gt 1284
_reflns_number_total 1645
_reflns_threshold_expression 'I > 2\s(I)'
_cod_data_source_file c9nj03306h2.cif
_cod_data_source_block shrv355
_cod_depositor_comments 'Adding full bibliography for 7058680--7058683.cif.'
_cod_database_code 7058680
_shelx_shelxl_version_number 2014/7
_shelx_space_group_comment
;
The symmetry employed for this shelxl refinement is uniquely defined
by the following loop, which should always be used as a source of
symmetry information in preference to the above space-group names.
They are only intended as comments.
;
_shelx_estimated_absorpt_t_min 0.966
_shelx_estimated_absorpt_t_max 0.993

loop_
_space_group_symop_operation_xyz
'x, y, z'
'-x+1/2, y+1/2, -z+1/2'
'-x, -y, -z'
'x-1/2, -y-1/2, z-1/2'

loop_
_atom_site_label
_atom_site_type_symbol
_atom_site_fract_x
_atom_site_fract_y
_atom_site_fract_z
_atom_site_U_iso_or_equiv
_atom_site_adp_type
_atom_site_occupancy
_atom_site_site_symmetry_order
_atom_site_calc_flag
_atom_site_refinement_flags_posn
_atom_site_refinement_flags_adp
O1 O 0.11540(11) 0.68754(17) 0.51819(8) 0.0260(3) Uani 1 1 d D .
H1 H 0.0523(16) 0.737(3) 0.5416(14) 0.039 Uiso 1 1 d D U
N2 N 0.20866(12) 0.58591(19) 0.59857(9) 0.0186(3) Uani 1 1 d . .
N3 N 0.17998(13) 0.3981(2) 0.63487(9) 0.0239(3) Uani 1 1 d . .
N4 N 0.29380(13) 0.34722(19) 0.70876(9) 0.0234(3) Uani 1 1 d . .
N5 N 0.39499(12) 0.49803(18) 0.71981(9) 0.0198(3) Uani 1 1 d . .
C6 C 0.33969(14) 0.6468(2) 0.64990(10) 0.0168(3) Uani 1 1 d . .
C7 C 0.40744(14) 0.8445(2) 0.63456(11) 0.0171(3) Uani 1 1 d . .
N8 N 0.35373(13) 0.97784(19) 0.55855(10) 0.0217(3) Uani 1 1 d . .
O9 O 0.44947(11) 1.14267(16) 0.57267(8) 0.0253(3) Uani 1 1 d . .
N10 N 0.56440(13) 1.1085(2) 0.65973(10) 0.0236(3) Uani 1 1 d . .
C11 C 0.53865(14) 0.9271(2) 0.69807(11) 0.0184(3) Uani 1 1 d . .
N12 N 0.62425(13) 0.82621(19) 0.78635(9) 0.0230(3) Uani 1 1 d . .
N13 N 0.72375(13) 0.94100(19) 0.84045(9) 0.0216(3) Uani 1 1 d . .
N14 N 0.81621(14) 1.0199(2) 0.89680(11) 0.0296(3) Uani 1 1 d . .
O1S O 0.57340(12) 0.34179(17) 0.90969(9) 0.0277(3) Uani 1 1 d D .
H1S H 0.6340(15) 0.418(3) 0.9442(12) 0.041 Uiso 1 1 d D U
H2S H 0.5431(17) 0.425(3) 0.8631(10) 0.041 Uiso 1 1 d D U

loop_
_atom_site_aniso_label
_atom_site_aniso_U_11
_atom_site_aniso_U_22
_atom_site_aniso_U_33
_atom_site_aniso_U_23
_atom_site_aniso_U_13
_atom_site_aniso_U_12
O1 0.0180(5) 0.0373(6) 0.0180(5) 0.0073(5) -0.0014(4) 0.0015(5)
N2 0.0170(6) 0.0227(6) 0.0141(6) 0.0018(5) 0.0019(5) -0.0007(5)
N3 0.0223(7) 0.0261(7) 0.0216(6) 0.0023(5) 0.0044(5) -0.0047(5)
N4 0.0211(7) 0.0253(6) 0.0220(7) 0.0019(5) 0.0041(6) -0.0038(5)
N5 0.0194(6) 0.0209(6) 0.0184(6) 0.0009(5) 0.0046(5) -0.0004(5)
C6 0.0156(7) 0.0207(7) 0.0135(6) -0.0010(5) 0.0037(6) 0.0003(5)
C7 0.0165(7) 0.0197(7) 0.0152(7) -0.0002(5) 0.0051(6) 0.0022(6)
N8 0.0208(6) 0.0220(6) 0.0208(6) 0.0012(5) 0.0044(5) -0.0023(5)
O9 0.0229(6) 0.0243(5) 0.0248(6) 0.0055(4) 0.0016(5) -0.0029(4)
N10 0.0205(7) 0.0248(6) 0.0231(6) 0.0016(5) 0.0031(5) -0.0002(5)
C11 0.0169(7) 0.0204(6) 0.0183(7) -0.0004(6) 0.0061(6) 0.0014(6)
N12 0.0182(6) 0.0241(6) 0.0215(7) 0.0001(5) -0.0015(5) -0.0034(5)
N13 0.0203(6) 0.0217(6) 0.0211(7) -0.0010(5) 0.0038(5) 0.0033(5)
N14 0.0247(7) 0.0297(7) 0.0283(7) -0.0066(6) -0.0010(6) -0.0010(6)
O1S 0.0241(6) 0.0284(6) 0.0242(6) 0.0031(5) -0.0018(5) -0.0024(5)

loop_
_atom_type_symbol
_atom_type_description
_atom_type_scat_dispersion_real
_atom_type_scat_dispersion_imag
_atom_type_scat_source
C C 0.0033 0.0016 'International Tables Vol C Tables 4.2.6.8 and 6.1.1.4'
H H 0.0000 0.0000 'International Tables Vol C Tables 4.2.6.8 and 6.1.1.4'
N N 0.0061 0.0033 'International Tables Vol C Tables 4.2.6.8 and 6.1.1.4'
O O 0.0106 0.0060 'International Tables Vol C Tables 4.2.6.8 and 6.1.1.4'

loop_
_geom_angle_atom_site_label_1
_geom_angle_atom_site_label_2
_geom_angle_atom_site_label_3
_geom_angle
N2 O1 H1 106.1(13)
N3 N2 C6 110.16(11)
N3 N2 O1 122.27(11)
C6 N2 O1 127.51(12)
N4 N3 N2 105.10(11)
N3 N4 N5 111.26(11)
C6 N5 N4 105.90(11)
N5 C6 N2 107.57(12)
N5 C6 C7 126.02(13)
N2 C6 C7 126.37(13)
N8 C7 C11 109.02(12)
N8 C7 C6 123.85(13)
C11 C7 C6 127.13(13)
C7 N8 O9 105.40(11)
N8 O9 N10 111.25(10)
C11 N10 O9 105.01(11)
N10 C11 N12 126.26(13)
N10 C11 C7 109.31(12)
N12 C11 C7 124.43(12)
N13 N12 C11 114.28(12)
N14 N13 N12 170.80(15)
H1S O1S H2S 96.5(12)

loop_
_geom_bond_atom_site_label_1
_geom_bond_atom_site_label_2
_geom_bond_distance
O1 N2 1.3547(15)
O1 H1 0.847(9)
N2 N3 1.3355(17)
N2 C6 1.3366(18)
N3 N4 1.3039(17)
N4 N5 1.3558(16)
N5 C6 1.3203(17)
C6 C7 1.4520(18)
C7 N8 1.3047(18)
C7 C11 1.427(2)
N8 O9 1.3776(15)
O9 N10 1.3883(16)
N10 C11 1.3027(19)
C11 N12 1.3902(18)
N12 N13 1.2620(17)
N13 N14 1.1168(17)
O1S H1S 0.797(9)
O1S H2S 0.802(9)

loop_
_geom_hbond_atom_site_label_D
_geom_hbond_atom_site_label_H
_geom_hbond_atom_site_label_A
_geom_hbond_distance_DH
_geom_hbond_distance_HA
_geom_hbond_distance_DA
_geom_hbond_angle_DHA
_geom_hbond_site_symmetry_A
O1 H1 O1S 0.847(9) 1.719(10) 2.5666(15) 179(2) 2_556
O1S H1S N8 0.797(9) 2.360(10) 3.1188(16) 159.5(18) 4_676
O1S H2S N5 0.802(9) 2.100(11) 2.8181(16) 149.1(16) .

loop_
_geom_torsion_atom_site_label_1
_geom_torsion_atom_site_label_2
_geom_torsion_atom_site_label_3
_geom_torsion_atom_site_label_4
_geom_torsion
C6 N2 N3 N4 0.52(15)
O1 N2 N3 N4 178.13(11)
N2 N3 N4 N5 -0.49(14)
N3 N4 N5 C6 0.29(15)
N4 N5 C6 N2 0.05(14)
N4 N5 C6 C7 177.88(12)
N3 N2 C6 N5 -0.36(15)
O1 N2 C6 N5 -177.81(12)
N3 N2 C6 C7 -178.18(12)
O1 N2 C6 C7 4.4(2)
N5 C6 C7 N8 173.60(13)
N2 C6 C7 N8 -9.0(2)
N5 C6 C7 C11 -7.4(2)
N2 C6 C7 C11 170.02(13)
C11 C7 N8 O9 0.42(14)
C6 C7 N8 O9 179.56(12)
C7 N8 O9 N10 -0.07(14)
N8 O9 N10 C11 -0.34(14)
O9 N10 C11 N12 -179.83(12)
O9 N10 C11 C7 0.59(14)
N8 C7 C11 N10 -0.67(16)
C6 C7 C11 N10 -179.78(13)
N8 C7 C11 N12 179.74(13)
C6 C7 C11 N12 0.6(2)
N10 C11 N12 N13 11.3(2)
C7 C11 N12 N13 -169.13(12)
